data_1531217
loop_
_publ_author_name
'Burley, J.C.'
'Mitchell, J.F.'
'Short, S.'
'Miller, D.'
'Tang, Y.'

_publ_section_title
;
 Structural and magnetic chemistry of Nd Ba Co2 O5+d
;
_journal_name_full 'Journal of Solid State Chemistry'
_journal_page_first 339
_journal_page_last 350
_journal_volume 170
_journal_year 2003
_chemical_formula_sum 'Ba Co2 Nd O5.51'
_chemical_name_systematic 'Nd Ba Co2 O5.51'
_space_group_IT_number 47
_symmetry_space_group_name_Hall '-P 2 2'
_symmetry_space_group_name_H-M 'P m m m'
_cell_angle_alpha 90
_cell_angle_beta 90
_cell_angle_gamma 90
_cell_formula_units_Z 1
_cell_length_a 3.9073
_cell_length_b 3.9359
_cell_length_c 7.5908
_cell_volume 116.737
_citation_journal_id_ASTM JSSCBI
_cod_data_source_file Burley_JSSCBI_2003_1485.cif
_cod_data_source_block Ba1Co2Nd1O5.51
_cod_original_formula_sum 'Ba1 Co2 Nd1 O5.51'
_cod_database_code 1531217

loop_
_symmetry_equiv_pos_as_xyz
x,y,z
-x,-y,z
x,-y,-z
-x,y,-z
-x,-y,-z
x,y,-z
-x,y,z
x,-y,z

loop_
_atom_site_label
_atom_site_type_symbol
_atom_site_fract_x
_atom_site_fract_y
_atom_site_fract_z
_atom_site_occupancy
_atom_site_U_iso_or_equiv
O3 O-2 0 0 0.5 1 0.0
Co1 Co+3 0 0 0.2473 1 0.0
Nd1 Nd+3 0.5 0.5 0 1 0.0
O2 O-2 0.5 0 0.2033 1 0.0
Ba1 Ba+2 0.5 0.5 0.5 1 0.0
O4 O-2 0 0 0 0.51 0.0
O1 O-2 0 0.5 0.2128 1 0.0
